data_7247754
loop_
_publ_author_name
'Zhang, Lingfeng'
'Wang, Yu'
'Wang, Yefeng'
'Liu, Shuai'
'Zhang, Na'
'Yang, Mingmin'
'Ma, Haixia'
'Guo, Zhaoqi'

_publ_section_title
;
 N-Methylene-C bridged tetrazole and 1,2,4-triazole energetic salts as
 promising primary explosives
;
_journal_issue 2
_journal_name_full CrystEngComm
_journal_page_first 143
_journal_page_last 152
_journal_paper_doi 10.1039/D3CE01051A
_journal_volume 26
_journal_year 2024
_chemical_formula_moiety 'C3 H5 N5 O2'
_chemical_formula_sum 'C3 H5 N5 O2'
_chemical_formula_weight 143.12
_space_group_crystal_system orthorhombic
_space_group_IT_number 61
_space_group_name_Hall '-P 2ac 2ab'
_space_group_name_H-M_alt 'P b c a'
_atom_sites_solution_hydrogens difmap
_atom_sites_solution_primary dual
_audit_creation_date 2019-06-17
_audit_creation_method
;
Olex2 1.2
(compiled 2018.05.29 svn.r3508 for OlexSys, GUI svn.r5506)
;
_audit_update_record
;
2021-05-20 deposited with the CCDC.	2023-11-21 downloaded from the CCDC.
;
_cell_angle_alpha 90
_cell_angle_beta 90
_cell_angle_gamma 90
_cell_formula_units_Z 8
_cell_length_a 9.7958(4)
_cell_length_b 7.7989(3)
_cell_length_c 14.7319(6)
_cell_measurement_reflns_used 3942
_cell_measurement_temperature 296(2)
_cell_measurement_theta_max 29.307
_cell_measurement_theta_min 2.765
_cell_volume 1125.47(8)
_computing_cell_refinement 'SAINT V8.38A (?, 2016)'
_computing_data_reduction 'SAINT V8.38A (?, 2016)'
_computing_molecular_graphics 'Olex2 (Dolomanov et al., 2009)'
_computing_publication_material 'Olex2 (Dolomanov et al., 2009)'
_computing_structure_refinement 'ShelXL (Sheldrick, 2015)'
_computing_structure_solution 'ShelXT (Sheldrick, 2015)'
_diffrn_ambient_temperature 296.15
_diffrn_measured_fraction_theta_full 0.997
_diffrn_measured_fraction_theta_max 0.972
_diffrn_measurement_device_type 'Bruker APEX-II CCD'
_diffrn_radiation_type MoK\a
_diffrn_radiation_wavelength 0.71073
_diffrn_reflns_av_R_equivalents 0.0691
_diffrn_reflns_av_unetI/netI 0.0444
_diffrn_reflns_Laue_measured_fraction_full 0.997
_diffrn_reflns_Laue_measured_fraction_max 0.972
_diffrn_reflns_limit_h_max 13
_diffrn_reflns_limit_h_min -12
_diffrn_reflns_limit_k_max 10
_diffrn_reflns_limit_k_min -10
_diffrn_reflns_limit_l_max 19
_diffrn_reflns_limit_l_min -20
_diffrn_reflns_number 13937
_diffrn_reflns_point_group_measured_fraction_full 0.997
_diffrn_reflns_point_group_measured_fraction_max 0.972
_diffrn_reflns_theta_full 25.242
_diffrn_reflns_theta_max 30.503
_diffrn_reflns_theta_min 2.765
_exptl_absorpt_coefficient_mu 0.143
_exptl_absorpt_correction_T_max 0.0998
_exptl_absorpt_correction_T_min 0.0673
_exptl_absorpt_correction_type multi-scan
_exptl_absorpt_process_details
'SADABS-2016/2 (Bruker,2016/2) was used for absorption correction. wR2(int) was 0.0851 before and 0.0600 after correction. The Ratio of minimum to maximum transmission is 0.6743. The \l/2 correction factor is Not present.'
_exptl_crystal_colour colourless
_exptl_crystal_colour_primary colourless
_exptl_crystal_density_diffrn 1.689
_exptl_crystal_description rhombohedral
_exptl_crystal_F_000 592
_exptl_crystal_size_max 0.5
_exptl_crystal_size_mid 0.5
_exptl_crystal_size_min 0.1
_refine_diff_density_max 0.241
_refine_diff_density_min -0.279
_refine_diff_density_rms 0.062
_refine_ls_extinction_method none
_refine_ls_goodness_of_fit_ref 1.028
_refine_ls_hydrogen_treatment refall
_refine_ls_matrix_type full
_refine_ls_number_parameters 111
_refine_ls_number_reflns 1671
_refine_ls_number_restraints 0
_refine_ls_restrained_S_all 1.028
_refine_ls_R_factor_all 0.0800
_refine_ls_R_factor_gt 0.0441
_refine_ls_shift/su_max 0.000
_refine_ls_shift/su_mean 0.000
_refine_ls_structure_factor_coef Fsqd
_refine_ls_weighting_details 'w=1/[\s^2^(Fo^2^)+(0.0381P)^2^+0.6520P] where P=(Fo^2^+2Fc^2^)/3'
_refine_ls_weighting_scheme calc
_refine_ls_wR_factor_gt 0.0918
_refine_ls_wR_factor_ref 0.1069
_reflns_Friedel_coverage 0.000
_reflns_number_gt 1176
_reflns_number_total 1671
_reflns_threshold_expression 'I > 2\s(I)'
_cod_data_source_file d3ce01051a2.cif
_cod_data_source_block 0615wy_0m
_cod_depositor_comments 'Adding full bibliography for 7247754--7247757.cif.'
_cod_database_code 7247754
_shelx_shelxl_version_number 2018/3
_shelx_space_group_comment
;
The symmetry employed for this shelxl refinement is uniquely defined
by the following loop, which should always be used as a source of
symmetry information in preference to the above space-group names.
They are only intended as comments.
;
_shelx_estimated_absorpt_t_max 0.986
_shelx_estimated_absorpt_t_min 0.932
_olex2_refinement_description
;
;
_olex2_submission_special_instructions 'No special instructions were received'

loop_
_space_group_symop_operation_xyz
'x, y, z'
'-x+1/2, -y, z+1/2'
'-x, y+1/2, -z+1/2'
'x+1/2, -y+1/2, -z'
'-x, -y, -z'
'x-1/2, y, -z-1/2'
'x, -y-1/2, z-1/2'
'-x-1/2, y-1/2, z'

loop_
_atom_site_label
_atom_site_type_symbol
_atom_site_fract_x
_atom_site_fract_y
_atom_site_fract_z
_atom_site_U_iso_or_equiv
_atom_site_adp_type
_atom_site_occupancy
_atom_site_site_symmetry_order
_atom_site_calc_flag
_atom_site_refinement_flags_posn
_atom_site_refinement_flags_adp
_atom_site_refinement_flags_occupancy
_atom_site_disorder_assembly
_atom_site_disorder_group
O2 O 0.61017(12) 0.54823(14) 0.90980(7) 0.0240(3) Uani 1 1 d . . . . .
O1 O 0.62133(11) 0.78347(14) 0.82249(7) 0.0225(3) Uani 1 1 d . . . . .
N1 N 0.65324(13) 0.59135(17) 0.66925(8) 0.0204(3) Uani 1 1 d . . . . .
N3 N 0.77726(13) 0.73429(18) 0.57851(9) 0.0248(3) Uani 1 1 d . . . . .
N2 N 0.78326(13) 0.64544(18) 0.65195(9) 0.0242(3) Uani 1 1 d . . . . .
N4 N 0.64689(13) 0.74043(18) 0.54597(9) 0.0231(3) Uani 1 1 d . . . . .
N5 N 0.43529(14) 0.62300(19) 0.59777(10) 0.0250(3) Uani 1 1 d . . . . .
C3 C 0.61722(14) 0.6288(2) 0.83216(10) 0.0196(3) Uani 1 1 d . . . . .
C1 C 0.57076(16) 0.64998(19) 0.60313(10) 0.0204(3) Uani 1 1 d . . . . .
C2 C 0.62125(16) 0.5046(2) 0.75353(10) 0.0219(3) Uani 1 1 d . . . . .
H2A H 0.5324(18) 0.451(2) 0.7474(12) 0.029(5) Uiso 1 1 d . . . . .
H5A H 0.396(2) 0.665(3) 0.5477(15) 0.039(6) Uiso 1 1 d . . . . .
H2 H 0.611(2) 0.635(3) 0.9584(16) 0.055(7) Uiso 1 1 d . . . . .
H2B H 0.6878(19) 0.415(3) 0.7646(13) 0.032(5) Uiso 1 1 d . . . . .
H5B H 0.406(2) 0.524(3) 0.6170(13) 0.036(6) Uiso 1 1 d . . . . .

loop_
_atom_site_aniso_label
_atom_site_aniso_U_11
_atom_site_aniso_U_22
_atom_site_aniso_U_33
_atom_site_aniso_U_23
_atom_site_aniso_U_13
_atom_site_aniso_U_12
O2 0.0321(6) 0.0222(6) 0.0176(5) -0.0004(4) 0.0004(4) 0.0003(5)
O1 0.0238(5) 0.0201(6) 0.0236(6) -0.0008(4) 0.0008(4) 0.0013(4)
N1 0.0203(6) 0.0218(7) 0.0192(6) -0.0005(5) -0.0005(5) -0.0010(5)
N3 0.0252(7) 0.0275(7) 0.0217(7) -0.0009(5) 0.0002(5) -0.0013(6)
N2 0.0230(7) 0.0255(7) 0.0239(7) -0.0025(5) 0.0005(5) -0.0017(6)
N4 0.0240(6) 0.0255(7) 0.0198(6) 0.0002(5) 0.0006(5) -0.0017(6)
N5 0.0220(7) 0.0268(8) 0.0263(7) 0.0068(6) -0.0028(5) -0.0014(6)
C3 0.0166(7) 0.0214(8) 0.0207(7) 0.0012(6) -0.0009(5) 0.0012(6)
C1 0.0235(7) 0.0190(7) 0.0186(7) -0.0015(6) 0.0008(5) 0.0017(6)
C2 0.0279(8) 0.0199(8) 0.0180(7) 0.0024(6) -0.0029(6) -0.0007(7)

loop_
_atom_type_symbol
_atom_type_description
_atom_type_scat_dispersion_real
_atom_type_scat_dispersion_imag
_atom_type_scat_source
C C 0.0033 0.0016 'International Tables Vol C Tables 4.2.6.8 and 6.1.1.4'
H H 0.0000 0.0000 'International Tables Vol C Tables 4.2.6.8 and 6.1.1.4'
N N 0.0061 0.0033 'International Tables Vol C Tables 4.2.6.8 and 6.1.1.4'
O O 0.0106 0.0060 'International Tables Vol C Tables 4.2.6.8 and 6.1.1.4'

loop_
_geom_angle_atom_site_label_1
_geom_angle_atom_site_label_2
_geom_angle_atom_site_label_3
_geom_angle
_geom_angle_site_symmetry_1
_geom_angle_site_symmetry_3
_geom_angle_publ_flag
N2 N1 C2 120.40(12) . . ?
C1 N1 N2 108.66(12) . . ?
C1 N1 C2 130.50(13) . . ?
N2 N3 N4 110.92(12) . . ?
N3 N2 N1 106.31(12) . . ?
C1 N4 N3 106.51(13) . . ?
O2 C3 C2 111.36(13) . . ?
O1 C3 O2 125.56(14) . . ?
O1 C3 C2 123.08(13) . . ?
N1 C1 N5 125.55(14) . . ?
N4 C1 N1 107.60(13) . . ?
N4 C1 N5 126.85(15) . . ?
N1 C2 C3 111.30(12) . . ?

loop_
_geom_bond_atom_site_label_1
_geom_bond_atom_site_label_2
_geom_bond_distance
_geom_bond_site_symmetry_2
_geom_bond_publ_flag
O2 C3 1.3067(18) . ?
O1 C3 1.2154(19) . ?
N1 N2 1.3656(18) . ?
N1 C1 1.3456(19) . ?
N1 C2 1.4485(19) . ?
N3 N2 1.2861(19) . ?
N3 N4 1.3650(18) . ?
N4 C1 1.328(2) . ?
N5 C1 1.346(2) . ?
C3 C2 1.511(2) . ?
